data_1555156
loop_
_publ_author_name
'Feng, Ziwen'
'Yuan, Zhenbo'
'Zhao, Xiaobin'
'Huang, Yue'
'Yao, Hequan'

_publ_section_title
;
 A [4 + 1] annulation of ortho-electrophile-substituted para-quinone
 methides for the synthesis of indanes and isoindolines
;
_journal_issue 20
_journal_name_full 'Organic Chemistry Frontiers'
_journal_page_first 3535
_journal_paper_doi 10.1039/C9QO00977A
_journal_volume 6
_journal_year 2019
_chemical_formula_moiety 'C30 H38 O7'
_chemical_formula_sum 'C30 H38 O7'
_chemical_formula_weight 510.60
_space_group_crystal_system monoclinic
_space_group_IT_number 14
_space_group_name_Hall '-P 2ybc'
_space_group_name_H-M_alt 'P 1 21/c 1'
_atom_sites_solution_hydrogens mixed
_audit_update_record
;
2018-07-20 deposited with the CCDC.	2019-09-02 downloaded from the CCDC.
;
_cell_angle_alpha 90
_cell_angle_beta 90.0580(10)
_cell_angle_gamma 90
_cell_formula_units_Z 4
_cell_length_a 11.8298(2)
_cell_length_b 17.6502(3)
_cell_length_c 13.5929(2)
_cell_measurement_reflns_used 9995
_cell_measurement_temperature 298.(2)
_cell_measurement_theta_max 74.47
_cell_measurement_theta_min 4.11
_cell_volume 2838.17(8)
_computing_molecular_graphics 'shelXle (C.B. Huebschle, rev 833)'
_computing_structure_refinement 'SHELXL-2016/6 (Sheldrick, 2016)'
_computing_structure_solution 'SHELXT 2014/5 (Sheldrick, 2014)'
_diffrn_ambient_temperature 298.(2)
_diffrn_measured_fraction_theta_full 0.998
_diffrn_measured_fraction_theta_max 0.998
_diffrn_measurement_device_type 'Bruker APEX-\/c\'o CPAD'
_diffrn_measurement_method '\f and \w scans'
_diffrn_radiation_type CuK\a
_diffrn_radiation_wavelength 1.54178
_diffrn_reflns_av_R_equivalents 0.0862
_diffrn_reflns_av_unetI/netI 0.0567
_diffrn_reflns_limit_h_max 11
_diffrn_reflns_limit_h_min -14
_diffrn_reflns_limit_k_max 22
_diffrn_reflns_limit_k_min -22
_diffrn_reflns_limit_l_max 16
_diffrn_reflns_limit_l_min -16
_diffrn_reflns_number 42224
_diffrn_reflns_theta_full 74.53
_diffrn_reflns_theta_max 74.53
_diffrn_reflns_theta_min 4.11
_exptl_absorpt_coefficient_mu 0.684
_exptl_absorpt_correction_T_max 0.75
_exptl_absorpt_correction_T_min 0.37
_exptl_absorpt_correction_type multi-scan
_exptl_absorpt_process_details SADABS
_exptl_crystal_colour colourless
_exptl_crystal_density_diffrn 1.195
_exptl_crystal_density_method 'not measured'
_exptl_crystal_description plate
_exptl_crystal_F_000 1096
_exptl_crystal_size_max 0.4
_exptl_crystal_size_mid 0.3
_exptl_crystal_size_min 0.1
_refine_diff_density_max 0.249
_refine_diff_density_min -0.443
_refine_ls_extinction_method none
_refine_ls_goodness_of_fit_ref 1.068
_refine_ls_hydrogen_treatment constr
_refine_ls_matrix_type full
_refine_ls_number_parameters 343
_refine_ls_number_reflns 5792
_refine_ls_number_restraints 3
_refine_ls_restrained_S_all 1.085
_refine_ls_R_factor_all 0.0809
_refine_ls_R_factor_gt 0.0702
_refine_ls_shift/su_max 0.189
_refine_ls_shift/su_mean 0.003
_refine_ls_structure_factor_coef Fsqd
_refine_ls_weighting_details 'w=1/[\s^2^(Fo^2^)+(0.1254P)^2^+0.3306P] where P=(Fo^2^+2Fc^2^)/3'
_refine_ls_weighting_scheme calc
_refine_ls_wR_factor_gt 0.1876
_refine_ls_wR_factor_ref 0.2034
_reflns_number_gt 4667
_reflns_number_total 5792
_reflns_threshold_expression 'I > 2\s(I)'
_cod_data_source_file c9qo00977a2.cif
_cod_data_source_block 20180624a
_cod_database_code 1555156

loop_
_space_group_symop_operation_xyz
'x, y, z'
'-x, y+1/2, -z+1/2'
'-x, -y, -z'
'x, -y-1/2, z-1/2'

loop_
_atom_site_type_symbol
_atom_site_label
_atom_site_fract_x
_atom_site_fract_y
_atom_site_fract_z
_atom_site_U_iso_or_equiv
_atom_site_adp_type
_atom_site_calc_flag
_atom_site_refinement_flags_adp
_atom_site_refinement_flags_posn
_atom_site_occupancy
O O1 0.93290(14) 0.47459(10) 0.89600(15) 0.0815(5) Uani d . D 1
H H1A 0.970178 0.428216 0.897842 0.098 Uiso d U DR 1
C C1 0.38131(18) 0.65186(11) 0.52426(14) 0.0572(4) Uani d . . 1
H H1 0.306134 0.666263 0.517041 0.069 Uiso calc U R 1
O O2 0.28728(15) 0.40304(11) 0.74161(17) 0.0890(6) Uani d . . 1
C C2 0.4658(2) 0.68911(11) 0.47304(15) 0.0658(5) Uani d . . 1
H H2 0.447185 0.729132 0.431572 0.079 Uiso calc U R 1
O O3 0.46432(14) 0.38680(8) 0.79019(13) 0.0695(4) Uani d . . 1
C C3 0.5770(2) 0.66754(13) 0.48288(16) 0.0661(5) Uani d . . 1
H H3 0.632543 0.692259 0.44667 0.079 Uiso calc U R 1
C C4 0.60733(17) 0.60902(11) 0.54652(14) 0.0549(4) Uani d . . 1
H H4 0.682631 0.594944 0.553829 0.066 Uiso calc U R 1
O O4 0.44092(13) 0.62692(8) 0.80594(10) 0.0633(4) Uani d . . 1
O O5 0.39596(18) 0.52639(10) 0.89513(11) 0.0826(5) Uani d . . 1
C C5 0.52331(14) 0.57239(9) 0.59850(11) 0.0433(3) Uani d . . 1
C C6 0.53501(13) 0.50546(9) 0.66681(11) 0.0423(3) Uani d . . 1
H H6 0.533335 0.460315 0.62487 0.051 Uiso calc U R 1
O O6 0.13986(15) 0.55419(18) 0.52728(16) 0.1112(9) Uani d . . 1
C C8 0.33588(13) 0.53994(10) 0.64486(12) 0.0467(4) Uani d . . 1
H H8 0.314908 0.498204 0.600941 0.056 Uiso calc U R 1
C C7 0.41841(13) 0.50671(9) 0.72325(12) 0.0444(4) Uani d . . 1
O O7 0.04114(13) 0.60582(13) 0.64716(16) 0.0922(6) Uani d . . 1
C C9 0.41054(14) 0.59269(9) 0.58652(12) 0.0452(4) Uani d . . 1
C C10 0.64311(13) 0.50015(9) 0.72632(12) 0.0443(4) Uani d . . 1
C C11 0.70376(15) 0.43270(10) 0.72538(14) 0.0509(4) Uani d . . 1
H H11 0.677009 0.3927 0.68738 0.061 Uiso calc U R 1
C C12 0.80278(16) 0.42262(10) 0.77895(15) 0.0546(4) Uani d . . 1
C C13 0.83995(16) 0.48368(11) 0.83625(15) 0.0547(4) Uani d . . 1
C C14 0.78483(14) 0.55427(10) 0.83624(13) 0.0483(4) Uani d . . 1
C C15 0.68695(14) 0.56035(9) 0.77981(13) 0.0472(4) Uani d . . 1
H H15 0.649434 0.606628 0.777883 0.057 Uiso calc U R 1
C C16 0.86806(19) 0.34673(13) 0.7738(2) 0.0711(6) Uani d . . 1
C C17 0.8135(2) 0.29152(15) 0.7018(2) 0.0886(8) Uani d . . 1
H H17A 0.808438 0.3147 0.638071 0.133 Uiso calc U R 1
H H17B 0.739138 0.27862 0.724432 0.133 Uiso calc U R 1
H H17C 0.858704 0.246448 0.697556 0.133 Uiso calc U R 1
C C18 0.8662(3) 0.30816(16) 0.8756(3) 0.1066(11) Uani d . . 1
H H18A 0.931791 0.276534 0.882582 0.16 Uiso calc U R 1
H H18B 0.799289 0.277773 0.881471 0.16 Uiso calc U R 1
H H18C 0.86654 0.346162 0.926139 0.16 Uiso calc U DR 1
C C19 0.9894(2) 0.3611(2) 0.7370(3) 0.1088(12) Uani d . . 1
H H19A 1.039525 0.324327 0.765327 0.163 Uiso calc U R 1
H H19B 1.012919 0.411042 0.755999 0.163 Uiso calc U DR 1
H H19C 0.991197 0.356871 0.666561 0.163 Uiso calc U R 1
C C20 0.82748(16) 0.62134(12) 0.89843(16) 0.0604(5) Uani d . . 1
C C21 0.95235(19) 0.63938(15) 0.88152(19) 0.0722(6) Uani d . . 1
H H21A 0.965798 0.645915 0.812397 0.108 Uiso calc U R 1
H H21B 0.997888 0.598415 0.905789 0.108 Uiso calc U R 1
H H21C 0.971776 0.685153 0.915737 0.108 Uiso calc U R 1
C C22 0.8100(3) 0.6024(2) 1.0082(2) 0.0957(10) Uani d . . 1
H H22A 0.730669 0.597646 1.02152 0.144 Uiso calc U R 1
H H22B 0.841167 0.642308 1.047887 0.144 Uiso calc U R 1
H H22C 0.84738 0.555602 1.023475 0.144 Uiso calc U R 1
C C23 0.7634(3) 0.69345(16) 0.8726(3) 0.1164(14) Uani d . . 1
H H23A 0.766994 0.701756 0.802845 0.175 Uiso calc U R 1
H H23B 0.797019 0.735664 0.906214 0.175 Uiso calc U R 1
H H23C 0.68592 0.688424 0.892344 0.175 Uiso calc U R 1
C C24 0.38025(16) 0.42724(11) 0.75342(14) 0.0541(4) Uani d . . 1
C C25 0.4399(3) 0.30908(14) 0.8162(2) 0.0884(8) Uani d . . 1
H H25A 0.405413 0.283928 0.761207 0.133 Uiso calc U R 1
H H25B 0.389264 0.308059 0.871291 0.133 Uiso calc U R 1
H H25C 0.508922 0.283633 0.833311 0.133 Uiso calc U R 1
C C26 0.42129(14) 0.56051(10) 0.81178(13) 0.0492(4) Uani d . . 1
C C27 0.3922(4) 0.5740(2) 0.9823(2) 0.1111(12) Uani d . . 1
H H27A 0.464207 0.597994 0.991496 0.167 Uiso calc U R 1
H H27B 0.374928 0.543396 1.038724 0.167 Uiso calc U R 1
H H27C 0.33483 0.611975 0.97424 0.167 Uiso calc U R 1
C C28 0.22582(16) 0.57289(13) 0.68570(15) 0.0602(5) Uani d . . 1
H H28A 0.201266 0.542506 0.741169 0.072 Uiso calc U R 1
H H28B 0.23986 0.623879 0.709367 0.072 Uiso calc U R 1
C C29 0.13309(16) 0.57510(14) 0.61001(17) 0.0648(5) Uani d . . 1
C C30 -0.0573(2) 0.6088(3) 0.5850(3) 0.1256(15) Uani d . . 1
H H30A -0.038549 0.633658 0.524316 0.188 Uiso calc U R 1
H H30B -0.116172 0.636473 0.617651 0.188 Uiso calc U R 1
H H30C -0.082884 0.558236 0.571406 0.188 Uiso calc U R 1

loop_
_atom_site_aniso_label
_atom_site_aniso_U_11
_atom_site_aniso_U_22
_atom_site_aniso_U_33
_atom_site_aniso_U_12
_atom_site_aniso_U_13
_atom_site_aniso_U_23
O1 0.0823(10) 0.0683(9) 0.0939(13) 0.0166(7) -0.0432(9) -0.0146(8)
C1 0.0759(11) 0.0510(10) 0.0447(9) 0.0112(8) -0.0078(8) -0.0043(7)
O2 0.0750(10) 0.0786(11) 0.1132(16) -0.0287(8) -0.0080(9) 0.0218(10)
C2 0.1047(16) 0.0459(10) 0.0467(10) -0.0016(9) -0.0067(9) 0.0050(8)
O3 0.0840(9) 0.0517(8) 0.0727(10) -0.0075(6) -0.0026(7) 0.0180(7)
C3 0.0910(14) 0.0567(11) 0.0506(11) -0.0198(10) 0.0050(9) 0.0061(9)
C4 0.0636(10) 0.0576(10) 0.0436(9) -0.0101(8) 0.0047(7) -0.0006(7)
O4 0.0880(9) 0.0536(8) 0.0482(8) -0.0083(6) 0.0069(6) -0.0115(6)
O5 0.1382(15) 0.0699(10) 0.0396(8) -0.0195(9) 0.0222(8) -0.0068(7)
C5 0.0538(8) 0.0436(8) 0.0324(7) -0.0006(6) 0.0004(6) -0.0042(6)
C6 0.0505(8) 0.0418(8) 0.0345(7) -0.0006(6) 0.0016(6) -0.0038(6)
O6 0.0673(10) 0.190(3) 0.0760(12) 0.0234(12) -0.0129(8) -0.0472(14)
C8 0.0506(8) 0.0509(9) 0.0387(8) 0.0007(6) 0.0014(6) -0.0066(7)
C7 0.0520(8) 0.0454(8) 0.0357(8) -0.0033(6) 0.0022(6) -0.0022(6)
O7 0.0518(8) 0.1273(16) 0.0976(14) 0.0167(8) -0.0040(8) -0.0438(12)
C9 0.0561(8) 0.0453(8) 0.0342(8) 0.0029(6) 0.0001(6) -0.0059(6)
C10 0.0504(8) 0.0447(8) 0.0377(8) 0.0024(6) 0.0001(6) -0.0021(6)
C11 0.0611(9) 0.0439(9) 0.0477(9) 0.0039(7) -0.0052(7) -0.0077(7)
C12 0.0613(10) 0.0478(9) 0.0547(10) 0.0083(7) -0.0072(8) -0.0031(8)
C13 0.0577(9) 0.0533(10) 0.0529(10) 0.0040(7) -0.0099(7) -0.0017(8)
C14 0.0530(8) 0.0476(9) 0.0443(9) -0.0003(6) -0.0012(7) -0.0054(7)
C15 0.0523(8) 0.0436(8) 0.0458(9) 0.0024(6) -0.0010(6) -0.0038(6)
C16 0.0753(12) 0.0545(11) 0.0834(16) 0.0192(9) -0.0201(11) -0.0134(10)
C17 0.0960(16) 0.0602(13) 0.110(2) 0.0279(12) -0.0280(14) -0.0279(13)
C18 0.148(3) 0.0598(15) 0.112(2) 0.0206(16) -0.047(2) 0.0086(15)
C19 0.0738(15) 0.098(2) 0.154(3) 0.0246(14) -0.0076(17) -0.039(2)
C20 0.0582(10) 0.0595(11) 0.0635(12) -0.0029(8) -0.0060(8) -0.0189(9)
C21 0.0686(12) 0.0724(14) 0.0756(15) -0.0158(10) -0.0044(10) -0.0089(11)
C22 0.0939(17) 0.130(3) 0.0629(15) -0.0326(16) 0.0126(12) -0.0386(16)
C23 0.1006(19) 0.0606(15) 0.188(4) 0.0161(13) -0.058(2) -0.056(2)
C24 0.0675(10) 0.0525(10) 0.0423(9) -0.0095(8) 0.0054(7) -0.0002(7)
C25 0.127(2) 0.0530(12) 0.0848(18) -0.0074(12) 0.0067(15) 0.0199(12)
C26 0.0540(8) 0.0558(10) 0.0378(8) -0.0033(7) 0.0040(6) -0.0050(7)
C27 0.185(3) 0.105(2) 0.0426(13) -0.024(2) 0.0277(16) -0.0206(14)
C28 0.0542(9) 0.0745(13) 0.0520(11) 0.0060(8) 0.0040(7) -0.0123(9)
C29 0.0519(9) 0.0769(13) 0.0657(13) 0.0036(8) 0.0011(8) -0.0175(10)
C30 0.0573(13) 0.179(4) 0.140(3) 0.0281(17) -0.0234(16) -0.058(3)

loop_
_atom_type_symbol
_atom_type_description
_atom_type_scat_dispersion_real
_atom_type_scat_dispersion_imag
_atom_type_scat_source
C C 0.0181 0.0091 'International Tables Vol C Tables 4.2.6.8 and 6.1.1.4'
H H 0.0000 0.0000 'International Tables Vol C Tables 4.2.6.8 and 6.1.1.4'
O O 0.0492 0.0322 'International Tables Vol C Tables 4.2.6.8 and 6.1.1.4'

loop_
_geom_angle_atom_site_label_1
_geom_angle_atom_site_label_2
_geom_angle_atom_site_label_3
_geom_angle
C13 O1 H1A 119.8
C2 C1 C9 118.98(18)
C2 C1 H1 120.5
C9 C1 H1 120.5
C3 C2 C1 120.68(18)
C3 C2 H2 119.7
C1 C2 H2 119.7
C24 O3 C25 117.04(19)
C2 C3 C4 120.72(19)
C2 C3 H3 119.6
C4 C3 H3 119.6
C5 C4 C3 118.66(19)
C5 C4 H4 120.7
C3 C4 H4 120.7
C26 O5 C27 116.4(2)
C4 C5 C9 120.69(16)
C4 C5 C6 128.01(16)
C9 C5 C6 111.17(14)
C5 C6 C10 116.99(13)
C5 C6 C7 102.03(12)
C10 C6 C7 118.59(13)
C5 C6 H6 106.1
C10 C6 H6 106.1
C7 C6 H6 106.1
C9 C8 C28 117.04(16)
C9 C8 C7 103.00(13)
C28 C8 C7 115.30(14)
C9 C8 H8 107.0
C28 C8 H8 107.0
C7 C8 H8 107.0
C24 C7 C26 111.33(14)
C24 C7 C8 110.09(14)
C26 C7 C8 108.48(14)
C24 C7 C6 112.06(14)
C26 C7 C6 111.79(13)
C8 C7 C6 102.71(12)
C29 O7 C30 117.3(2)
C1 C9 C5 120.24(17)
C1 C9 C8 129.73(16)
C5 C9 C8 109.96(14)
C15 C10 C11 117.90(15)
C15 C10 C6 123.16(14)
C11 C10 C6 118.91(15)
C10 C11 C12 122.64(16)
C10 C11 H11 118.7
C12 C11 H11 118.7
C11 C12 C13 117.19(16)
C11 C12 C16 120.49(17)
C13 C12 C16 122.32(17)
O1 C13 C12 119.27(16)
O1 C13 C14 118.28(17)
C12 C13 C14 122.45(16)
C15 C14 C13 116.98(16)
C15 C14 C20 121.01(16)
C13 C14 C20 121.98(16)
C10 C15 C14 122.67(15)
C10 C15 H15 118.7
C14 C15 H15 118.7
C17 C16 C18 106.7(2)
C17 C16 C19 106.8(2)
C18 C16 C19 112.2(2)
C17 C16 C12 111.80(17)
C18 C16 C12 109.5(2)
C19 C16 C12 109.7(2)
C16 C17 H17A 109.5
C16 C17 H17B 109.5
H17A C17 H17B 109.5
C16 C17 H17C 109.5
H17A C17 H17C 109.5
H17B C17 H17C 109.5
C16 C18 H18A 109.5
C16 C18 H18B 109.5
H18A C18 H18B 109.5
C16 C18 H18C 109.5
H18A C18 H18C 109.5
H18B C18 H18C 109.5
C16 C19 H19A 109.5
C16 C19 H19B 109.5
H19A C19 H19B 109.5
C16 C19 H19C 109.5
H19A C19 H19C 109.5
H19B C19 H19C 109.5
C23 C20 C21 105.8(2)
C23 C20 C14 110.70(17)
C21 C20 C14 113.19(17)
C23 C20 C22 109.7(3)
C21 C20 C22 108.71(19)
C14 C20 C22 108.71(19)
C20 C21 H21A 109.5
C20 C21 H21B 109.5
H21A C21 H21B 109.5
C20 C21 H21C 109.5
H21A C21 H21C 109.5
H21B C21 H21C 109.5
C20 C22 H22A 109.5
C20 C22 H22B 109.5
H22A C22 H22B 109.5
C20 C22 H22C 109.5
H22A C22 H22C 109.5
H22B C22 H22C 109.5
C20 C23 H23A 109.5
C20 C23 H23B 109.5
H23A C23 H23B 109.5
C20 C23 H23C 109.5
H23A C23 H23C 109.5
H23B C23 H23C 109.5
O2 C24 O3 123.49(19)
O2 C24 C7 124.45(19)
O3 C24 C7 111.99(15)
O3 C25 H25A 109.5
O3 C25 H25B 109.5
H25A C25 H25B 109.5
O3 C25 H25C 109.5
H25A C25 H25C 109.5
H25B C25 H25C 109.5
O4 C26 O5 123.26(17)
O4 C26 C7 123.94(16)
O5 C26 C7 112.77(16)
O5 C27 H27A 109.5
O5 C27 H27B 109.5
H27A C27 H27B 109.5
O5 C27 H27C 109.5
H27A C27 H27C 109.5
H27B C27 H27C 109.5
C29 C28 C8 112.45(16)
C29 C28 H28A 109.1
C8 C28 H28A 109.1
C29 C28 H28B 109.1
C8 C28 H28B 109.1
H28A C28 H28B 107.8
O6 C29 O7 123.2(2)
O6 C29 C28 126.20(19)
O7 C29 C28 110.53(19)
O7 C30 H30A 109.5
O7 C30 H30B 109.5
H30A C30 H30B 109.5
O7 C30 H30C 109.5
H30A C30 H30C 109.5
H30B C30 H30C 109.5

loop_
_geom_bond_atom_site_label_1
_geom_bond_atom_site_label_2
_geom_bond_distance
O1 C13 1.376(2)
O1 H1A 0.93
C1 C2 1.385(3)
C1 C9 1.388(3)
C1 H1 0.93
O2 C24 1.191(3)
C2 C3 1.376(4)
C2 H2 0.93
O3 C24 1.322(3)
O3 C25 1.446(3)
C3 C4 1.394(3)
C3 H3 0.93
C4 C5 1.381(2)
C4 H4 0.93
O4 C26 1.198(2)
O5 C26 1.318(2)
O5 C27 1.453(3)
C5 C9 1.391(2)
C5 C6 1.509(2)
C6 C10 1.515(2)
C6 C7 1.579(2)
C6 H6 0.98
O6 C29 1.186(3)
C8 C9 1.509(2)
C8 C28 1.531(2)
C8 C7 1.559(2)
C8 H8 0.98
C7 C24 1.530(2)
C7 C26 1.533(2)
O7 C29 1.317(3)
O7 C30 1.440(3)
C10 C15 1.388(2)
C10 C11 1.390(2)
C11 C12 1.390(3)
C11 H11 0.93
C12 C13 1.400(3)
C12 C16 1.548(3)
C13 C14 1.406(3)
C14 C15 1.392(2)
C14 C20 1.539(2)
C15 H15 0.93
C16 C17 1.524(3)
C16 C18 1.542(4)
C16 C19 1.542(4)
C17 H17A 0.96
C17 H17B 0.96
C17 H17C 0.96
C18 H18A 0.96
C18 H18B 0.96
C18 H18C 0.96
C19 H19A 0.96
C19 H19B 0.96
C19 H19C 0.96
C20 C23 1.522(4)
C20 C21 1.529(3)
C20 C22 1.543(4)
C21 H21A 0.96
C21 H21B 0.96
C21 H21C 0.96
C22 H22A 0.96
C22 H22B 0.96
C22 H22C 0.96
C23 H23A 0.96
C23 H23B 0.96
C23 H23C 0.96
C25 H25A 0.96
C25 H25B 0.96
C25 H25C 0.96
C27 H27A 0.96
C27 H27B 0.96
C27 H27C 0.96
C28 C29 1.504(3)
C28 H28A 0.97
C28 H28B 0.97
C30 H30A 0.96
C30 H30B 0.96
C30 H30C 0.96

loop_
_geom_hbond_atom_site_label_D
_geom_hbond_atom_site_label_H
_geom_hbond_atom_site_label_A
_geom_hbond_site_symmetry_A
_geom_hbond_distance_DH
_geom_hbond_distance_HA
_geom_hbond_distance_DA
_geom_hbond_angle_DHA
C30 H30C O6 3_566 0.96 2.49 3.399(5) 158.4

loop_
_geom_torsion_atom_site_label_1
_geom_torsion_atom_site_label_2
_geom_torsion_atom_site_label_3
_geom_torsion_atom_site_label_4
_geom_torsion
C9 C1 C2 C3 0.6(3)
C1 C2 C3 C4 -1.7(3)
C2 C3 C4 C5 0.9(3)
C3 C4 C5 C9 0.9(3)
C3 C4 C5 C6 176.49(17)
C4 C5 C6 C10 33.6(2)
C9 C5 C6 C10 -150.53(14)
C4 C5 C6 C7 164.70(16)
C9 C5 C6 C7 -19.41(16)
C9 C8 C7 C24 -151.27(14)
C28 C8 C7 C24 80.03(19)
C9 C8 C7 C26 86.69(15)
C28 C8 C7 C26 -42.0(2)
C9 C8 C7 C6 -31.77(15)
C28 C8 C7 C6 -160.47(15)
C5 C6 C7 C24 149.10(13)
C10 C6 C7 C24 -80.77(18)
C5 C6 C7 C26 -85.12(15)
C10 C6 C7 C26 45.0(2)
C5 C6 C7 C8 30.98(15)
C10 C6 C7 C8 161.12(14)
C2 C1 C9 C5 1.3(3)
C2 C1 C9 C8 -175.47(17)
C4 C5 C9 C1 -2.0(2)
C6 C5 C9 C1 -178.29(15)
C4 C5 C9 C8 175.29(15)
C6 C5 C9 C8 -0.95(18)
C28 C8 C9 C1 -34.1(3)
C7 C8 C9 C1 -161.76(17)
C28 C8 C9 C5 148.84(15)
C7 C8 C9 C5 21.23(17)
C5 C6 C10 C15 48.8(2)
C7 C6 C10 C15 -74.1(2)
C5 C6 C10 C11 -129.15(17)
C7 C6 C10 C11 107.90(18)
C15 C10 C11 C12 2.9(3)
C6 C10 C11 C12 -179.04(17)
C10 C11 C12 C13 0.7(3)
C10 C11 C12 C16 -179.0(2)
C11 C12 C13 O1 175.3(2)
C16 C12 C13 O1 -5.0(3)
C11 C12 C13 C14 -3.8(3)
C16 C12 C13 C14 175.9(2)
O1 C13 C14 C15 -176.09(19)
C12 C13 C14 C15 3.1(3)
O1 C13 C14 C20 1.7(3)
C12 C13 C14 C20 -179.11(19)
C11 C10 C15 C14 -3.7(3)
C6 C10 C15 C14 178.33(16)
C13 C14 C15 C10 0.8(3)
C20 C14 C15 C10 -177.03(17)
C11 C12 C16 C17 3.0(3)
C13 C12 C16 C17 -176.7(2)
C11 C12 C16 C18 -115.1(2)
C13 C12 C16 C18 65.3(3)
C11 C12 C16 C19 121.3(2)
C13 C12 C16 C19 -58.3(3)
C15 C14 C20 C23 -11.0(3)
C13 C14 C20 C23 171.3(3)
C15 C14 C20 C21 -129.5(2)
C13 C14 C20 C21 52.7(3)
C15 C14 C20 C22 109.6(2)
C13 C14 C20 C22 -68.2(3)
C25 O3 C24 O2 0.4(3)
C25 O3 C24 C7 -176.6(2)
C26 C7 C24 O2 100.7(2)
C8 C7 C24 O2 -19.7(3)
C6 C7 C24 O2 -133.3(2)
C26 C7 C24 O3 -82.37(19)
C8 C7 C24 O3 157.29(16)
C6 C7 C24 O3 43.7(2)
C27 O5 C26 O4 0.3(4)
C27 O5 C26 C7 -177.6(3)
C24 C7 C26 O4 -174.69(18)
C8 C7 C26 O4 -53.4(2)
C6 C7 C26 O4 59.1(2)
C24 C7 C26 O5 3.1(2)
C8 C7 C26 O5 124.40(17)
C6 C7 C26 O5 -123.06(17)
C9 C8 C28 C29 81.5(2)
C7 C8 C28 C29 -157.18(18)
C30 O7 C29 O6 4.4(5)
C30 O7 C29 C28 -177.2(3)
C8 C28 C29 O6 0.3(4)
C8 C28 C29 O7 -178.1(2)
